data_7707861
loop_
_publ_author_name
'Mahoro, Gilbert Umuhire'
'Fresta, Elisa'
'Elie, Margaux'
'di Nasso, Davide'
'Zhang, Qi'
'Lohier, Jean-Fran\,cois'
'Renaud, Jean-Luc'
'Linares, Mathieu'
'Wannemacher, Reinhold'
'Cabanillas-Gonzalez, Juan'
'Costa, Rub\'en D'
'Gaillard, Sylvain'

_publ_section_title
;
 Towards rainbow photo/electro-luminescence in copper(i) complexes with
 the versatile bridged bis-pyridyl ancillary ligand.
;
_journal_issue 32
_journal_name_full 'Dalton transactions (Cambridge, England : 2003)'
_journal_page_first 11049
_journal_page_last 11060
_journal_paper_doi 10.1039/d1dt01689j
_journal_volume 50
_journal_year 2021
_chemical_formula_moiety 'C46 H36 Cu F6 N2 O2 P3'
_chemical_formula_sum 'C46 H36 Cu F6 N2 O2 P3'
_chemical_formula_weight 919.22
_chemical_name_systematic
;
Copper(I) [2-(2-diphenylphosphanylphenoxy)phenyl]-diphenylphosphane, 2,2'-Oxydipyridine] hexafluorophosphate 
;
_space_group_crystal_system triclinic
_space_group_IT_number 2
_space_group_name_Hall '-P 1'
_space_group_name_H-M_alt 'P -1'
_atom_sites_solution_hydrogens geom
_audit_creation_method SHELXL-2017/1
_audit_update_record
;
2021-05-21 deposited with the CCDC.	2021-07-14 downloaded from the CCDC.
;
_cell_angle_alpha 98.0810(10)
_cell_angle_beta 103.8090(10)
_cell_angle_gamma 102.7780(10)
_cell_formula_units_Z 2
_cell_length_a 12.4849(4)
_cell_length_b 13.5940(5)
_cell_length_c 14.4864(5)
_cell_measurement_reflns_used 9875
_cell_measurement_temperature 150(2)
_cell_measurement_theta_max 40.23
_cell_measurement_theta_min 2.58
_cell_volume 2279.39(14)
_computing_cell_refinement 'Bruker SAINT'
_computing_data_collection 'Bruker APEX2'
_computing_data_reduction 'Bruker SAINT'
_computing_molecular_graphics 'Bruker SHELXTL'
_computing_publication_material 'Bruker SHELXTL'
_computing_structure_refinement 'SHELXL-2017/1 (Sheldrick, 2017)'
_computing_structure_solution 'SHELXS-97 (Sheldrick 2008)'
_diffrn_ambient_temperature 150(2)
_diffrn_measured_fraction_theta_full 0.995
_diffrn_measured_fraction_theta_max 0.995
_diffrn_measurement_device_type 'Bruker APEX-II CCD'
_diffrn_measurement_method '\f and \w scans'
_diffrn_radiation_type MoK\a
_diffrn_radiation_wavelength 0.71073
_diffrn_reflns_av_R_equivalents 0.0607
_diffrn_reflns_av_unetI/netI 0.0548
_diffrn_reflns_Laue_measured_fraction_full 0.995
_diffrn_reflns_Laue_measured_fraction_max 0.995
_diffrn_reflns_limit_h_max 20
_diffrn_reflns_limit_h_min -20
_diffrn_reflns_limit_k_max 22
_diffrn_reflns_limit_k_min -22
_diffrn_reflns_limit_l_max 24
_diffrn_reflns_limit_l_min -24
_diffrn_reflns_number 97639
_diffrn_reflns_point_group_measured_fraction_full 0.995
_diffrn_reflns_point_group_measured_fraction_max 0.995
_diffrn_reflns_theta_full 25.242
_diffrn_reflns_theta_max 36.318
_diffrn_reflns_theta_min 2.581
_exptl_absorpt_coefficient_mu 0.647
_exptl_absorpt_correction_type multi-scan
_exptl_absorpt_process_details 'Sadabs 2015/1'
_exptl_crystal_colour orange
_exptl_crystal_density_diffrn 1.339
_exptl_crystal_description block
_exptl_crystal_F_000 940
_exptl_crystal_size_max 0.20
_exptl_crystal_size_mid 0.14
_exptl_crystal_size_min 0.11
_exptl_transmission_factor_max 0.7461
_exptl_transmission_factor_min 0.5874
_refine_diff_density_max 0.522
_refine_diff_density_min -0.918
_refine_diff_density_rms 0.070
_refine_ls_extinction_method none
_refine_ls_goodness_of_fit_ref 1.086
_refine_ls_hydrogen_treatment constr
_refine_ls_matrix_type full
_refine_ls_number_parameters 541
_refine_ls_number_reflns 21992
_refine_ls_number_restraints 0
_refine_ls_restrained_S_all 1.086
_refine_ls_R_factor_all 0.0691
_refine_ls_R_factor_gt 0.0448
_refine_ls_shift/su_max 0.003
_refine_ls_shift/su_mean 0.000
_refine_ls_structure_factor_coef Fsqd
_refine_ls_weighting_details 'w=1/[\s^2^(Fo^2^)+(0.0568P)^2^] where P=(Fo^2^+2Fc^2^)/3'
_refine_ls_weighting_scheme calc
_refine_ls_wR_factor_gt 0.1165
_refine_ls_wR_factor_ref 0.1256
_reflns_Friedel_coverage 0.000
_reflns_number_gt 14943
_reflns_number_total 21992
_reflns_threshold_expression 'I > 2\s(I)'
_cod_data_source_file d1dt01689j2.cif
_cod_data_source_block mahoro12_0m_a_sqd
_cod_depositor_comments 'Adding full bibliography for 7707855--7707861.cif.'
_cod_original_cell_volume 2279.38(14)
_cod_database_code 7707861
_shelx_shelxl_version_number 2017/1
_shelx_space_group_comment
;
The symmetry employed for this shelxl refinement is uniquely defined
by the following loop, which should always be used as a source of
symmetry information in preference to the above space-group names.
They are only intended as comments.
;
_platon_squeeze_void_probe_radius 1.20

loop_
_space_group_symop_operation_xyz
'x, y, z'
'-x, -y, -z'

loop_
_atom_site_label
_atom_site_type_symbol
_atom_site_fract_x
_atom_site_fract_y
_atom_site_fract_z
_atom_site_U_iso_or_equiv
_atom_site_adp_type
_atom_site_occupancy
_atom_site_site_symmetry_order
_atom_site_calc_flag
_atom_site_refinement_flags_posn
_atom_site_refinement_flags_adp
_atom_site_refinement_flags_occupancy
_atom_site_disorder_assembly
_atom_site_disorder_group
Cu1 Cu 0.41051(2) 0.68978(2) 0.34274(2) 0.02002(4) Uani 1 1 d . . . . .
P1 P 0.30126(3) 0.79792(3) 0.30094(2) 0.02119(6) Uani 1 1 d . . . . .
P2 P 0.45424(3) 0.61294(3) 0.21433(2) 0.01980(6) Uani 1 1 d . . . . .
P3 P 0.99194(3) 0.34422(3) 0.29319(3) 0.02998(8) Uani 1 1 d . . . . .
O2 O 0.48059(8) 0.82553(7) 0.19321(7) 0.02460(18) Uani 1 1 d . . . . .
F4 F 0.86435(8) 0.27638(10) 0.27817(7) 0.0514(3) Uani 1 1 d . . . . .
F2 F 1.01785(9) 0.35060(9) 0.40720(7) 0.0492(3) Uani 1 1 d . . . . .
O1 O 0.54069(9) 0.62012(8) 0.51925(8) 0.0317(2) Uani 1 1 d . . . . .
F1 F 1.12078(9) 0.40950(8) 0.30888(8) 0.0454(2) Uani 1 1 d . . . . .
F5 F 0.96702(10) 0.33502(11) 0.17881(7) 0.0542(3) Uani 1 1 d . . . . .
F6 F 1.03401(9) 0.24075(8) 0.28312(8) 0.0489(3) Uani 1 1 d . . . . .
N1 N 0.35295(9) 0.61829(8) 0.44595(8) 0.0234(2) Uani 1 1 d . . . . .
N2 N 0.56713(9) 0.76220(8) 0.44677(8) 0.0225(2) Uani 1 1 d . . . . .
F3 F 0.95005(12) 0.44563(10) 0.30318(11) 0.0660(4) Uani 1 1 d . . . . .
C17 C 0.17852(11) 0.74137(11) 0.19398(9) 0.0249(2) Uani 1 1 d . . . . .
C41 C 0.40512(11) 0.47318(10) 0.17800(9) 0.0221(2) Uani 1 1 d . . . . .
C1 C 0.43196(12) 0.61907(10) 0.52580(10) 0.0253(2) Uani 1 1 d . . . . .
C35 C 0.60607(11) 0.63811(10) 0.22288(9) 0.0234(2) Uani 1 1 d . . . . .
C5 C 0.24537(12) 0.60699(11) 0.45319(10) 0.0277(3) Uani 1 1 d . . . . .
H5 H 0.186475 0.603979 0.396671 0.033 Uiso 1 1 calc R U . . .
C11 C 0.37351(11) 0.91796(10) 0.27326(9) 0.0245(2) Uani 1 1 d . . . . .
C12 C 0.45409(12) 0.91762(10) 0.22149(9) 0.0252(2) Uani 1 1 d . . . . .
C46 C 0.46115(13) 0.41406(11) 0.12930(10) 0.0280(3) Uani 1 1 d . . . . .
H46 H 0.528576 0.446791 0.114302 0.034 Uiso 1 1 calc R U . . .
C42 C 0.30706(12) 0.42345(11) 0.20025(10) 0.0284(3) Uani 1 1 d . . . . .
H42 H 0.269771 0.462672 0.235118 0.034 Uiso 1 1 calc R U . . .
C30 C 0.41100(11) 0.76066(11) 0.10652(9) 0.0238(2) Uani 1 1 d . . . . .
C34 C 0.32726(12) 0.58717(12) 0.01711(9) 0.0274(3) Uani 1 1 d . . . . .
H34 H 0.315073 0.514993 0.012935 0.033 Uiso 1 1 calc R U . . .
C23 C 0.23500(11) 0.83799(10) 0.39455(9) 0.0240(2) Uani 1 1 d . . . . .
C29 C 0.39453(11) 0.65517(11) 0.10323(9) 0.0232(2) Uani 1 1 d . . . . .
C6 C 0.61096(11) 0.70861(10) 0.50882(9) 0.0236(2) Uani 1 1 d . . . . .
C40 C 0.67731(12) 0.61820(11) 0.30422(10) 0.0278(3) Uani 1 1 d . . . . .
H40 H 0.646624 0.596682 0.354345 0.033 Uiso 1 1 calc R U . . .
C18 C 0.13426(13) 0.79820(14) 0.12928(11) 0.0352(3) Uani 1 1 d . . . . .
H18 H 0.170031 0.869419 0.137359 0.042 Uiso 1 1 calc R U . . .
C7 C 0.72476(12) 0.73182(13) 0.56075(11) 0.0319(3) Uani 1 1 d . . . . .
H7 H 0.751727 0.690240 0.603669 0.038 Uiso 1 1 calc R U . . .
C28 C 0.12009(12) 0.83627(12) 0.37398(11) 0.0321(3) Uani 1 1 d . . . . .
H28 H 0.076193 0.826302 0.308450 0.039 Uiso 1 1 calc R U . . .
C10 C 0.63998(12) 0.84664(11) 0.43647(10) 0.0274(3) Uani 1 1 d . . . . .
H10 H 0.610712 0.887236 0.393513 0.033 Uiso 1 1 calc R U . . .
C22 C 0.12470(12) 0.63765(12) 0.18150(10) 0.0299(3) Uani 1 1 d . . . . .
H22 H 0.155259 0.598587 0.225493 0.036 Uiso 1 1 calc R U . . .
C24 C 0.29887(14) 0.85685(12) 0.49106(10) 0.0313(3) Uani 1 1 d . . . . .
H24 H 0.378080 0.860057 0.506398 0.038 Uiso 1 1 calc R U . . .
C33 C 0.27769(13) 0.62473(13) -0.06305(10) 0.0331(3) Uani 1 1 d . . . . .
H33 H 0.231025 0.578066 -0.121141 0.040 Uiso 1 1 calc R U . . .
C45 C 0.41861(15) 0.30805(12) 0.10292(11) 0.0341(3) Uani 1 1 d . . . . .
H45 H 0.457587 0.268214 0.070656 0.041 Uiso 1 1 calc R U . . .
C21 C 0.02695(13) 0.59010(14) 0.10575(11) 0.0378(3) Uani 1 1 d . . . . .
H21 H -0.010056 0.519318 0.098580 0.045 Uiso 1 1 calc R U . . .
C32 C 0.29650(13) 0.72937(13) -0.05782(11) 0.0344(3) Uani 1 1 d . . . . .
H32 H 0.263398 0.754481 -0.112758 0.041 Uiso 1 1 calc R U . . .
C13 C 0.51417(14) 1.00711(12) 0.20154(12) 0.0345(3) Uani 1 1 d . . . . .
H13 H 0.569424 1.004867 0.166706 0.041 Uiso 1 1 calc R U . . .
C31 C 0.36307(13) 0.79819(12) 0.02662(10) 0.0306(3) Uani 1 1 d . . . . .
H31 H 0.375884 0.870301 0.029946 0.037 Uiso 1 1 calc R U . . .
C39 C 0.79297(12) 0.62965(13) 0.31242(12) 0.0355(3) Uani 1 1 d . . . . .
H39 H 0.840843 0.615502 0.367765 0.043 Uiso 1 1 calc R U . . .
C43 C 0.26323(14) 0.31726(12) 0.17206(12) 0.0345(3) Uani 1 1 d . . . . .
H43 H 0.195228 0.284180 0.186015 0.041 Uiso 1 1 calc R U . . .
C16 C 0.35384(14) 1.01323(11) 0.30461(11) 0.0323(3) Uani 1 1 d . . . . .
H16 H 0.299422 1.016261 0.340190 0.039 Uiso 1 1 calc R U . . .
C44 C 0.31962(15) 0.25970(12) 0.12326(11) 0.0358(3) Uani 1 1 d . . . . .
H44 H 0.290117 0.187020 0.103836 0.043 Uiso 1 1 calc R U . . .
C20 C -0.01625(14) 0.64679(15) 0.04062(11) 0.0421(4) Uani 1 1 d . . . . .
H20 H -0.082469 0.614576 -0.012066 0.051 Uiso 1 1 calc R U . . .
C3 C 0.30191(16) 0.60583(13) 0.62159(12) 0.0380(3) Uani 1 1 d . . . . .
H3 H 0.285135 0.604130 0.682042 0.046 Uiso 1 1 calc R U . . .
C4 C 0.21665(14) 0.59957(12) 0.53888(12) 0.0344(3) Uani 1 1 d . . . . .
H4 H 0.139560 0.590320 0.540706 0.041 Uiso 1 1 calc R U . . .
C2 C 0.41205(14) 0.61461(12) 0.61525(11) 0.0338(3) Uani 1 1 d . . . . .
H2 H 0.472384 0.617494 0.670652 0.041 Uiso 1 1 calc R U . . .
C15 C 0.41293(16) 1.10312(12) 0.28426(12) 0.0394(4) Uani 1 1 d . . . . .
H15 H 0.398394 1.166925 0.305685 0.047 Uiso 1 1 calc R U . . .
C9 C 0.75421(13) 0.87670(12) 0.48498(12) 0.0352(3) Uani 1 1 d . . . . .
H9 H 0.802673 0.936794 0.475707 0.042 Uiso 1 1 calc R U . . .
C25 C 0.24725(17) 0.87103(13) 0.56525(11) 0.0386(4) Uani 1 1 d . . . . .
H25 H 0.291634 0.884984 0.631061 0.046 Uiso 1 1 calc R U . . .
C36 C 0.65294(13) 0.67165(14) 0.15152(11) 0.0367(3) Uani 1 1 d . . . . .
H36 H 0.605812 0.687074 0.096533 0.044 Uiso 1 1 calc R U . . .
C14 C 0.49236(16) 1.10009(12) 0.23324(13) 0.0404(4) Uani 1 1 d . . . . .
H14 H 0.532507 1.161835 0.219604 0.049 Uiso 1 1 calc R U . . .
C8 C 0.79789(13) 0.81809(13) 0.54773(12) 0.0369(3) Uani 1 1 d . . . . .
H8 H 0.877025 0.836862 0.581396 0.044 Uiso 1 1 calc R U . . .
C26 C 0.13251(16) 0.86495(13) 0.54382(12) 0.0393(4) Uani 1 1 d . . . . .
H26 H 0.096935 0.871721 0.594629 0.047 Uiso 1 1 calc R U . . .
C19 C 0.03676(15) 0.74994(16) 0.05220(12) 0.0455(4) Uani 1 1 d . . . . .
H19 H 0.006714 0.788458 0.007389 0.055 Uiso 1 1 calc R U . . .
C38 C 0.83785(13) 0.66143(14) 0.24039(14) 0.0423(4) Uani 1 1 d . . . . .
H38 H 0.916677 0.668778 0.245726 0.051 Uiso 1 1 calc R U . . .
C27 C 0.06880(14) 0.84899(14) 0.44830(13) 0.0413(4) Uani 1 1 d . . . . .
H27 H -0.010160 0.846714 0.433501 0.050 Uiso 1 1 calc R U . . .
C37 C 0.76815(15) 0.68280(16) 0.15989(14) 0.0475(4) Uani 1 1 d . . . . .
H37 H 0.799459 0.705146 0.110362 0.057 Uiso 1 1 calc R U . . .

loop_
_atom_site_aniso_label
_atom_site_aniso_U_11
_atom_site_aniso_U_22
_atom_site_aniso_U_33
_atom_site_aniso_U_23
_atom_site_aniso_U_13
_atom_site_aniso_U_12
Cu1 0.01761(7) 0.02575(8) 0.01844(7) 0.00519(5) 0.00575(5) 0.00804(6)
P1 0.01862(14) 0.02532(15) 0.02076(14) 0.00472(11) 0.00453(11) 0.00919(12)
P2 0.01712(13) 0.02588(15) 0.01855(13) 0.00470(11) 0.00646(10) 0.00832(12)
P3 0.02307(16) 0.0428(2) 0.02980(17) 0.01326(15) 0.01025(13) 0.01345(15)
O2 0.0235(4) 0.0275(5) 0.0237(4) 0.0067(3) 0.0049(3) 0.0094(4)
F4 0.0228(4) 0.0879(9) 0.0395(5) 0.0190(5) 0.0066(4) 0.0053(5)
F2 0.0378(5) 0.0772(8) 0.0280(5) 0.0111(5) 0.0074(4) 0.0073(5)
O1 0.0238(5) 0.0345(5) 0.0433(6) 0.0209(5) 0.0099(4) 0.0120(4)
F1 0.0331(5) 0.0451(6) 0.0581(6) 0.0056(5) 0.0228(5) 0.0025(4)
F5 0.0460(6) 0.0947(9) 0.0330(5) 0.0270(5) 0.0161(4) 0.0269(6)
F6 0.0435(6) 0.0395(5) 0.0592(7) 0.0058(5) 0.0032(5) 0.0166(5)
N1 0.0224(5) 0.0248(5) 0.0253(5) 0.0062(4) 0.0099(4) 0.0070(4)
N2 0.0209(5) 0.0238(5) 0.0228(5) 0.0059(4) 0.0041(4) 0.0076(4)
F3 0.0725(9) 0.0692(8) 0.0883(9) 0.0317(7) 0.0442(7) 0.0499(7)
C17 0.0199(5) 0.0335(7) 0.0218(5) 0.0028(5) 0.0045(4) 0.0114(5)
C41 0.0220(5) 0.0262(6) 0.0192(5) 0.0041(4) 0.0053(4) 0.0095(5)
C1 0.0260(6) 0.0257(6) 0.0281(6) 0.0112(5) 0.0102(5) 0.0085(5)
C35 0.0176(5) 0.0286(6) 0.0245(6) 0.0026(5) 0.0071(4) 0.0080(5)
C5 0.0238(6) 0.0298(7) 0.0313(7) 0.0069(5) 0.0113(5) 0.0062(5)
C11 0.0242(6) 0.0264(6) 0.0229(5) 0.0063(5) 0.0038(4) 0.0089(5)
C12 0.0255(6) 0.0255(6) 0.0242(6) 0.0062(5) 0.0042(5) 0.0081(5)
C46 0.0314(7) 0.0323(7) 0.0258(6) 0.0060(5) 0.0137(5) 0.0135(6)
C42 0.0251(6) 0.0291(7) 0.0333(7) 0.0049(5) 0.0119(5) 0.0088(5)
C30 0.0203(5) 0.0339(7) 0.0206(5) 0.0079(5) 0.0072(4) 0.0108(5)
C34 0.0233(6) 0.0371(7) 0.0221(6) 0.0034(5) 0.0056(4) 0.0109(5)
C23 0.0227(6) 0.0258(6) 0.0246(6) 0.0051(5) 0.0073(4) 0.0081(5)
C29 0.0195(5) 0.0333(6) 0.0196(5) 0.0057(5) 0.0071(4) 0.0106(5)
C6 0.0206(5) 0.0283(6) 0.0240(6) 0.0076(5) 0.0063(4) 0.0095(5)
C40 0.0238(6) 0.0338(7) 0.0279(6) 0.0054(5) 0.0063(5) 0.0133(5)
C18 0.0313(7) 0.0456(9) 0.0280(7) 0.0086(6) 0.0013(5) 0.0160(7)
C7 0.0231(6) 0.0438(8) 0.0304(7) 0.0131(6) 0.0038(5) 0.0130(6)
C28 0.0232(6) 0.0411(8) 0.0289(7) -0.0018(6) 0.0082(5) 0.0071(6)
C10 0.0236(6) 0.0251(6) 0.0306(6) 0.0085(5) 0.0028(5) 0.0041(5)
C22 0.0251(6) 0.0358(7) 0.0276(6) 0.0009(5) 0.0064(5) 0.0098(6)
C24 0.0348(7) 0.0353(7) 0.0258(6) 0.0045(5) 0.0063(5) 0.0167(6)
C33 0.0277(7) 0.0476(9) 0.0208(6) 0.0031(6) 0.0010(5) 0.0122(6)
C45 0.0476(9) 0.0343(7) 0.0282(7) 0.0068(6) 0.0148(6) 0.0218(7)
C21 0.0242(7) 0.0481(9) 0.0332(7) -0.0081(6) 0.0059(5) 0.0060(6)
C32 0.0319(7) 0.0498(9) 0.0245(6) 0.0128(6) 0.0041(5) 0.0176(7)
C13 0.0352(8) 0.0337(7) 0.0372(8) 0.0140(6) 0.0114(6) 0.0088(6)
C31 0.0309(7) 0.0389(8) 0.0269(6) 0.0121(6) 0.0082(5) 0.0156(6)
C39 0.0207(6) 0.0425(8) 0.0390(8) -0.0002(6) 0.0010(5) 0.0130(6)
C43 0.0336(7) 0.0299(7) 0.0395(8) 0.0068(6) 0.0130(6) 0.0044(6)
C16 0.0400(8) 0.0305(7) 0.0304(7) 0.0068(5) 0.0108(6) 0.0157(6)
C44 0.0481(9) 0.0257(7) 0.0328(7) 0.0049(5) 0.0097(6) 0.0102(6)
C20 0.0261(7) 0.0652(12) 0.0270(7) -0.0054(7) -0.0002(5) 0.0132(7)
C3 0.0520(10) 0.0390(8) 0.0330(7) 0.0154(6) 0.0246(7) 0.0135(7)
C4 0.0337(7) 0.0344(7) 0.0442(8) 0.0125(6) 0.0246(7) 0.0098(6)
C2 0.0415(8) 0.0348(7) 0.0271(7) 0.0139(6) 0.0099(6) 0.0087(6)
C15 0.0533(10) 0.0274(7) 0.0387(8) 0.0074(6) 0.0103(7) 0.0153(7)
C9 0.0234(6) 0.0343(8) 0.0427(8) 0.0108(6) 0.0038(6) 0.0009(6)
C25 0.0562(10) 0.0378(8) 0.0254(7) 0.0067(6) 0.0130(7) 0.0174(8)
C36 0.0246(6) 0.0588(10) 0.0321(7) 0.0151(7) 0.0129(5) 0.0126(7)
C14 0.0484(10) 0.0269(7) 0.0451(9) 0.0134(6) 0.0110(7) 0.0068(7)
C8 0.0199(6) 0.0481(9) 0.0386(8) 0.0100(7) 0.0020(5) 0.0067(6)
C26 0.0467(9) 0.0376(8) 0.0358(8) 0.0035(6) 0.0248(7) 0.0036(7)
C19 0.0369(9) 0.0694(13) 0.0295(8) 0.0109(8) -0.0013(6) 0.0236(9)
C38 0.0169(6) 0.0486(10) 0.0570(10) -0.0013(8) 0.0113(6) 0.0065(6)
C27 0.0288(7) 0.0473(9) 0.0443(9) -0.0030(7) 0.0190(7) 0.0013(7)
C37 0.0280(8) 0.0704(13) 0.0518(10) 0.0185(9) 0.0233(7) 0.0119(8)

loop_
_atom_type_symbol
_atom_type_description
_atom_type_scat_dispersion_real
_atom_type_scat_dispersion_imag
_atom_type_scat_source
C C 0.0033 0.0016 'International Tables Vol C Tables 4.2.6.8 and 6.1.1.4'
H H 0.0000 0.0000 'International Tables Vol C Tables 4.2.6.8 and 6.1.1.4'
Cu Cu 0.3201 1.2651 'International Tables Vol C Tables 4.2.6.8 and 6.1.1.4'
F F 0.0171 0.0103 'International Tables Vol C Tables 4.2.6.8 and 6.1.1.4'
N N 0.0061 0.0033 'International Tables Vol C Tables 4.2.6.8 and 6.1.1.4'
O O 0.0106 0.0060 'International Tables Vol C Tables 4.2.6.8 and 6.1.1.4'
P P 0.1023 0.0942 'International Tables Vol C Tables 4.2.6.8 and 6.1.1.4'

loop_
_geom_angle_atom_site_label_1
_geom_angle_atom_site_label_2
_geom_angle_atom_site_label_3
_geom_angle
_geom_angle_site_symmetry_1
_geom_angle_site_symmetry_3
_geom_angle_publ_flag
N1 Cu1 N2 89.63(4) . . ?
N1 Cu1 P2 126.25(3) . . ?
N2 Cu1 P2 105.81(3) . . ?
N1 Cu1 P1 107.60(3) . . ?
N2 Cu1 P1 113.94(3) . . ?
P2 Cu1 P1 111.668(13) . . ?
C11 P1 C23 104.94(6) . . ?
C11 P1 C17 104.01(6) . . ?
C23 P1 C17 103.00(6) . . ?
C11 P1 Cu1 116.25(4) . . ?
C23 P1 Cu1 113.15(4) . . ?
C17 P1 Cu1 114.11(4) . . ?
C41 P2 C35 102.55(6) . . ?
C41 P2 C29 102.81(6) . . ?
C35 P2 C29 103.58(6) . . ?
C41 P2 Cu1 118.33(4) . . ?
C35 P2 Cu1 115.77(4) . . ?
C29 P2 Cu1 111.98(4) . . ?
F3 P3 F2 90.59(7) . . ?
F3 P3 F5 90.94(7) . . ?
F2 P3 F5 178.47(7) . . ?
F3 P3 F4 90.04(7) . . ?
F2 P3 F4 89.92(6) . . ?
F5 P3 F4 90.02(6) . . ?
F3 P3 F1 91.41(7) . . ?
F2 P3 F1 89.60(6) . . ?
F5 P3 F1 90.42(6) . . ?
F4 P3 F1 178.48(7) . . ?
F3 P3 F6 179.72(7) . . ?
F2 P3 F6 89.33(6) . . ?
F5 P3 F6 89.14(7) . . ?
F4 P3 F6 89.69(7) . . ?
F1 P3 F6 88.86(6) . . ?
C30 O2 C12 117.50(10) . . ?
C6 O1 C1 119.84(10) . . ?
C1 N1 C5 116.49(11) . . ?
C1 N1 Cu1 116.45(9) . . ?
C5 N1 Cu1 122.44(9) . . ?
C6 N2 C10 116.57(11) . . ?
C6 N2 Cu1 118.26(9) . . ?
C10 N2 Cu1 122.29(8) . . ?
C22 C17 C18 119.45(13) . . ?
C22 C17 P1 117.19(10) . . ?
C18 C17 P1 123.25(12) . . ?
C42 C41 C46 118.95(13) . . ?
C42 C41 P2 117.95(10) . . ?
C46 C41 P2 123.10(10) . . ?
N1 C1 O1 118.32(12) . . ?
N1 C1 C2 124.47(13) . . ?
O1 C1 C2 117.15(12) . . ?
C36 C35 C40 118.91(12) . . ?
C36 C35 P2 123.52(10) . . ?
C40 C35 P2 117.51(10) . . ?
N1 C5 C4 123.17(14) . . ?
N1 C5 H5 118.4 . . ?
C4 C5 H5 118.4 . . ?
C12 C11 C16 117.37(13) . . ?
C12 C11 P1 119.89(10) . . ?
C16 C11 P1 122.71(11) . . ?
C13 C12 C11 122.16(13) . . ?
C13 C12 O2 118.44(13) . . ?
C11 C12 O2 119.30(12) . . ?
C45 C46 C41 120.17(14) . . ?
C45 C46 H46 119.9 . . ?
C41 C46 H46 119.9 . . ?
C43 C42 C41 120.79(13) . . ?
C43 C42 H42 119.6 . . ?
C41 C42 H42 119.6 . . ?
C31 C30 O2 122.26(13) . . ?
C31 C30 C29 121.54(13) . . ?
O2 C30 C29 116.17(11) . . ?
C29 C34 C33 120.36(14) . . ?
C29 C34 H34 119.8 . . ?
C33 C34 H34 119.8 . . ?
C28 C23 C24 118.83(13) . . ?
C28 C23 P1 122.68(10) . . ?
C24 C23 P1 117.86(10) . . ?
C30 C29 C34 118.22(12) . . ?
C30 C29 P2 118.31(9) . . ?
C34 C29 P2 123.34(11) . . ?
N2 C6 O1 118.56(11) . . ?
N2 C6 C7 124.85(13) . . ?
O1 C6 C7 116.49(11) . . ?
C39 C40 C35 120.48(14) . . ?
C39 C40 H40 119.8 . . ?
C35 C40 H40 119.8 . . ?
C17 C18 C19 119.54(16) . . ?
C17 C18 H18 120.2 . . ?
C19 C18 H18 120.2 . . ?
C6 C7 C8 117.32(13) . . ?
C6 C7 H7 121.3 . . ?
C8 C7 H7 121.3 . . ?
C27 C28 C23 120.56(14) . . ?
C27 C28 H28 119.7 . . ?
C23 C28 H28 119.7 . . ?
N2 C10 C9 123.15(12) . . ?
N2 C10 H10 118.4 . . ?
C9 C10 H10 118.4 . . ?
C17 C22 C21 120.99(14) . . ?
C17 C22 H22 119.5 . . ?
C21 C22 H22 119.5 . . ?
C23 C24 C25 120.26(15) . . ?
C23 C24 H24 119.9 . . ?
C25 C24 H24 119.9 . . ?
C32 C33 C34 120.04(14) . . ?
C32 C33 H33 120.0 . . ?
C34 C33 H33 120.0 . . ?
C46 C45 C44 120.39(14) . . ?
C46 C45 H45 119.8 . . ?
C44 C45 H45 119.8 . . ?
C20 C21 C22 119.39(16) . . ?
C20 C21 H21 120.3 . . ?
C22 C21 H21 120.3 . . ?
C33 C32 C31 120.63(13) . . ?
C33 C32 H32 119.7 . . ?
C31 C32 H32 119.7 . . ?
C12 C13 C14 119.04(15) . . ?
C12 C13 H13 120.5 . . ?
C14 C13 H13 120.5 . . ?
C32 C31 C30 119.21(14) . . ?
C32 C31 H31 120.4 . . ?
C30 C31 H31 120.4 . . ?
C38 C39 C40 119.94(14) . . ?
C38 C39 H39 120.0 . . ?
C40 C39 H39 120.0 . . ?
C42 C43 C44 119.51(15) . . ?
C42 C43 H43 120.2 . . ?
C44 C43 H43 120.2 . . ?
C15 C16 C11 120.86(15) . . ?
C15 C16 H16 119.6 . . ?
C11 C16 H16 119.6 . . ?
C45 C44 C43 120.16(14) . . ?
C45 C44 H44 119.9 . . ?
C43 C44 H44 119.9 . . ?
C19 C20 C21 120.09(14) . . ?
C19 C20 H20 120.0 . . ?
C21 C20 H20 120.0 . . ?
C4 C3 C2 118.98(14) . . ?
C4 C3 H3 120.5 . . ?
C2 C3 H3 120.5 . . ?
C3 C4 C5 118.78(14) . . ?
C3 C4 H4 120.6 . . ?
C5 C4 H4 120.6 . . ?
C3 C2 C1 118.00(14) . . ?
C3 C2 H2 121.0 . . ?
C1 C2 H2 121.0 . . ?
C14 C15 C16 120.27(15) . . ?
C14 C15 H15 119.9 . . ?
C16 C15 H15 119.9 . . ?
C10 C9 C8 118.96(14) . . ?
C10 C9 H9 120.5 . . ?
C8 C9 H9 120.5 . . ?
C26 C25 C24 120.32(15) . . ?
C26 C25 H25 119.8 . . ?
C24 C25 H25 119.8 . . ?
C37 C36 C35 120.42(15) . . ?
C37 C36 H36 119.8 . . ?
C35 C36 H36 119.8 . . ?
C15 C14 C13 120.29(15) . . ?
C15 C14 H14 119.9 . . ?
C13 C14 H14 119.9 . . ?
C7 C8 C9 119.13(13) . . ?
C7 C8 H8 120.4 . . ?
C9 C8 H8 120.4 . . ?
C25 C26 C27 119.93(15) . . ?
C25 C26 H26 120.0 . . ?
C27 C26 H26 120.0 . . ?
C20 C19 C18 120.52(16) . . ?
C20 C19 H19 119.7 . . ?
C18 C19 H19 119.7 . . ?
C39 C38 C37 120.05(14) . . ?
C39 C38 H38 120.0 . . ?
C37 C38 H38 120.0 . . ?
C26 C27 C28 120.02(16) . . ?
C26 C27 H27 120.0 . . ?
C28 C27 H27 120.0 . . ?
C36 C37 C38 120.19(16) . . ?
C36 C37 H37 119.9 . . ?
C38 C37 H37 119.9 . . ?

loop_
_geom_bond_atom_site_label_1
_geom_bond_atom_site_label_2
_geom_bond_distance
_geom_bond_site_symmetry_2
_geom_bond_publ_flag
Cu1 N1 2.0759(11) . ?
Cu1 N2 2.0949(11) . ?
Cu1 P2 2.2450(3) . ?
Cu1 P1 2.2652(4) . ?
P1 C11 1.8283(14) . ?
P1 C23 1.8296(13) . ?
P1 C17 1.8305(13) . ?
P2 C41 1.8200(13) . ?
P2 C35 1.8206(13) . ?
P2 C29 1.8307(13) . ?
P3 F3 1.5792(12) . ?
P3 F2 1.5913(10) . ?
P3 F5 1.5926(10) . ?
P3 F4 1.6011(11) . ?
P3 F1 1.6013(10) . ?
P3 F6 1.6066(11) . ?
O2 C30 1.3922(16) . ?
O2 C12 1.3958(16) . ?
O1 C6 1.3736(17) . ?
O1 C1 1.3804(17) . ?
N1 C1 1.3260(17) . ?
N1 C5 1.3488(17) . ?
N2 C6 1.3281(16) . ?
N2 C10 1.3485(17) . ?
C17 C22 1.387(2) . ?
C17 C18 1.388(2) . ?
C41 C42 1.3940(19) . ?
C41 C46 1.3993(18) . ?
C1 C2 1.3834(19) . ?
C35 C36 1.386(2) . ?
C35 C40 1.3960(18) . ?
C5 C4 1.383(2) . ?
C5 H5 0.9500 . ?
C11 C12 1.3913(19) . ?
C11 C16 1.4044(19) . ?
C12 C13 1.387(2) . ?
C46 C45 1.384(2) . ?
C46 H46 0.9500 . ?
C42 C43 1.389(2) . ?
C42 H42 0.9500 . ?
C30 C31 1.3888(18) . ?
C30 C29 1.3953(19) . ?
C34 C29 1.3959(19) . ?
C34 C33 1.3984(19) . ?
C34 H34 0.9500 . ?
C23 C28 1.3881(19) . ?
C23 C24 1.3902(19) . ?
C6 C7 1.3816(19) . ?
C40 C39 1.3917(19) . ?
C40 H40 0.9500 . ?
C18 C19 1.397(2) . ?
C18 H18 0.9500 . ?
C7 C8 1.384(2) . ?
C7 H7 0.9500 . ?
C28 C27 1.387(2) . ?
C28 H28 0.9500 . ?
C10 C9 1.3703(19) . ?
C10 H10 0.9500 . ?
C22 C21 1.387(2) . ?
C22 H22 0.9500 . ?
C24 C25 1.391(2) . ?
C24 H24 0.9500 . ?
C33 C32 1.378(2) . ?
C33 H33 0.9500 . ?
C45 C44 1.384(2) . ?
C45 H45 0.9500 . ?
C21 C20 1.386(3) . ?
C21 H21 0.9500 . ?
C32 C31 1.383(2) . ?
C32 H32 0.9500 . ?
C13 C14 1.390(2) . ?
C13 H13 0.9500 . ?
C31 H31 0.9500 . ?
C39 C38 1.374(3) . ?
C39 H39 0.9500 . ?
C43 C44 1.390(2) . ?
C43 H43 0.9500 . ?
C16 C15 1.389(2) . ?
C16 H16 0.9500 . ?
C44 H44 0.9500 . ?
C20 C19 1.379(3) . ?
C20 H20 0.9500 . ?
C3 C4 1.378(2) . ?
C3 C2 1.380(2) . ?
C3 H3 0.9500 . ?
C4 H4 0.9500 . ?
C2 H2 0.9500 . ?
C15 C14 1.375(3) . ?
C15 H15 0.9500 . ?
C9 C8 1.385(2) . ?
C9 H9 0.9500 . ?
C25 C26 1.372(3) . ?
C25 H25 0.9500 . ?
C36 C37 1.386(2) . ?
C36 H36 0.9500 . ?
C14 H14 0.9500 . ?
C8 H8 0.9500 . ?
C26 C27 1.381(3) . ?
C26 H26 0.9500 . ?
C19 H19 0.9500 . ?
C38 C37 1.387(3) . ?
C38 H38 0.9500 . ?
C27 H27 0.9500 . ?
C37 H37 0.9500 . ?

loop_
_platon_squeeze_void_nr
_platon_squeeze_void_average_x
_platon_squeeze_void_average_y
_platon_squeeze_void_average_z
_platon_squeeze_void_volume
_platon_squeeze_void_count_electrons
_platon_squeeze_void_content
1 -0.002 0.000 0.000 387 87 ' '
